data_7210486
loop_
_publ_author_name
'Akhbari, Kamran'
'Morsali, Ali'

_publ_section_title
;
 Reversible solid state structural transformation of a polyhapto lead(ii)
 polymeric chain to a tetrahapto lead(ii) two-dimensional network by
 thermal dehydration with no change in nanoplate morphology
;
_journal_issue 6
_journal_name_full CrystEngComm
_journal_page_first 2047
_journal_paper_doi 10.1039/c0ce00404a
_journal_volume 13
_journal_year 2011
_chemical_formula_sum 'C6 H4 Br N O3 Pb'
_chemical_formula_weight 425.20
_chemical_name_systematic
;
?
;
_space_group_IT_number 19
_symmetry_space_group_name_Hall 'P 2ac 2ab'
_symmetry_space_group_name_H-M 'P 21 21 21'
_atom_sites_solution_hydrogens geom
_atom_sites_solution_primary direct
_atom_sites_solution_secondary difmap
_audit_creation_method SHELXL-97
_cell_angle_alpha 90.00
_cell_angle_beta 90.00
_cell_angle_gamma 90.00
_cell_formula_units_Z 4
_cell_length_a 6.0675(3)
_cell_length_b 6.9454(3)
_cell_length_c 19.8525(8)
_cell_measurement_temperature 293(2)
_cell_volume 836.61(6)
_computing_structure_refinement 'SHELXL-97 (Sheldrick, 1997)'
_diffrn_ambient_temperature 293(2)
_diffrn_measured_fraction_theta_full 0.995
_diffrn_measured_fraction_theta_max 0.995
_diffrn_radiation_monochromator graphite
_diffrn_radiation_source 'fine-focus sealed tube'
_diffrn_radiation_type MoK\a
_diffrn_radiation_wavelength 0.71073
_diffrn_reflns_av_R_equivalents 0.0858
_diffrn_reflns_av_sigmaI/netI 0.0550
_diffrn_reflns_limit_h_max 7
_diffrn_reflns_limit_h_min -7
_diffrn_reflns_limit_k_max 8
_diffrn_reflns_limit_k_min -8
_diffrn_reflns_limit_l_max 23
_diffrn_reflns_limit_l_min -24
_diffrn_reflns_number 6378
_diffrn_reflns_theta_full 26.50
_diffrn_reflns_theta_max 26.50
_diffrn_reflns_theta_min 2.05
_exptl_absorpt_coefficient_mu 24.905
_exptl_crystal_density_diffrn 3.376
_exptl_crystal_density_method 'not measured'
_exptl_crystal_F_000 752
_refine_diff_density_max 2.163
_refine_diff_density_min -2.453
_refine_diff_density_rms 0.363
_refine_ls_abs_structure_details 'Flack H D (1983), Acta Cryst. A39, 876-881'
_refine_ls_abs_structure_Flack 0.40(6)
_refine_ls_extinction_coef 0.0026(3)
_refine_ls_extinction_expression Fc^*^=kFc[1+0.001xFc^2^\l^3^/sin(2\q)]^-1/4^
_refine_ls_extinction_method SHELXL
_refine_ls_goodness_of_fit_ref 1.231
_refine_ls_hydrogen_treatment mixed
_refine_ls_matrix_type full
_refine_ls_number_parameters 117
_refine_ls_number_reflns 1738
_refine_ls_number_restraints 3
_refine_ls_restrained_S_all 1.242
_refine_ls_R_factor_all 0.0493
_refine_ls_R_factor_gt 0.0490
_refine_ls_shift/su_max 1.386
_refine_ls_shift/su_mean 0.078
_refine_ls_structure_factor_coef Fsqd
_refine_ls_weighting_details 'calc w=1/[\s^2^(Fo^2^)+(0.0000P)^2^+26.2170P] where P=(Fo^2^+2Fc^2^)/3'
_refine_ls_weighting_scheme calc
_refine_ls_wR_factor_gt 0.1140
_refine_ls_wR_factor_ref 0.1141
_reflns_number_gt 1725
_reflns_number_total 1738
_reflns_threshold_expression >2sigma(I)
_cod_data_source_file c0ce00404a.txt
_cod_data_source_block morsali2
_cod_database_code 7210486

loop_
_symmetry_equiv_pos_as_xyz
'x, y, z'
'-x+1/2, -y, z+1/2'
'x+1/2, -y+1/2, -z'
'-x, y+1/2, -z+1/2'

loop_
_atom_site_label
_atom_site_type_symbol
_atom_site_fract_x
_atom_site_fract_y
_atom_site_fract_z
_atom_site_U_iso_or_equiv
_atom_site_adp_type
_atom_site_occupancy
_atom_site_symmetry_multiplicity
_atom_site_calc_flag
_atom_site_refinement_flags
C1 C 0.738(5) 0.459(3) 0.3334(9) 0.046(6) Uani 1 1 d .
C2 C 0.559(4) 0.389(4) 0.2987(10) 0.048(6) Uani 1 1 d .
H2 H 0.4281 0.3588 0.3207 0.058 Uiso 1 1 calc R
C3 C 0.582(4) 0.365(4) 0.2294(9) 0.046(5) Uani 1 1 d .
H3 H 0.4689 0.3039 0.2062 0.055 Uiso 1 1 calc R
C4 C 0.930(4) 0.487(4) 0.2311(9) 0.044(6) Uani 1 1 d .
H4 H 1.0590 0.5161 0.2079 0.053 Uiso 1 1 calc R
C5 C 0.927(4) 0.511(3) 0.2993(10) 0.043(5) Uani 1 1 d .
H5 H 1.0487 0.5597 0.3221 0.052 Uiso 1 1 calc R
C6 C 0.729(5) 0.490(3) 0.4120(8) 0.041(5) Uani 1 1 d .
N1 N 0.752(3) 0.423(2) 0.1955(6) 0.034(3) Uani 1 1 d .
Br1 Br 0.2286(7) 0.5241(3) 0.57643(9) 0.0617(8) Uani 1 1 d .
O1 O 0.551(5) 0.503(3) 0.4352(8) 0.076(7) Uani 1 1 d .
O2 O 0.915(5) 0.513(3) 0.4424(10) 0.083(8) Uani 1 1 d .
Pb1 Pb 0.72814(11) 0.61325(9) 0.55350(3) 0.0285(2) Uani 1 1 d .
O3 O 0.727(3) 0.2773(17) 0.5721(7) 0.050(4) Uani 1 1 d D
H3A H 0.88(3) 0.24(3) 0.555(15) 0.075 Uiso 1 1 d D
H3B H 0.63(3) 0.17(3) 0.558(15) 0.075 Uiso 1 1 d D

loop_
_atom_site_aniso_label
_atom_site_aniso_U_11
_atom_site_aniso_U_22
_atom_site_aniso_U_33
_atom_site_aniso_U_23
_atom_site_aniso_U_13
_atom_site_aniso_U_12
C1 0.074(17) 0.032(8) 0.032(8) 0.007(7) 0.001(13) 0.026(14)
C2 0.064(14) 0.044(12) 0.037(11) 0.012(11) 0.020(10) -0.016(13)
C3 0.071(15) 0.043(12) 0.024(9) -0.005(9) 0.000(9) 0.001(13)
C4 0.046(12) 0.065(15) 0.023(9) -0.006(10) -0.008(9) -0.020(12)
C5 0.060(14) 0.035(11) 0.034(10) 0.011(10) -0.006(10) -0.003(11)
C6 0.068(16) 0.036(9) 0.020(8) -0.005(7) 0.020(11) 0.007(13)
N1 0.039(8) 0.043(8) 0.021(6) -0.005(5) 0.004(7) -0.015(11)
Br1 0.117(2) 0.0414(10) 0.0264(8) -0.0015(7) 0.0015(14) -0.0037(18)
O1 0.16(2) 0.041(11) 0.026(10) -0.012(9) 0.011(12) -0.003(13)
O2 0.17(2) 0.048(11) 0.028(8) -0.012(10) -0.047(13) 0.037(13)
Pb1 0.0271(3) 0.0355(3) 0.0227(3) -0.0008(2) 0.0001(3) 0.0008(3)
O3 0.071(11) 0.024(6) 0.055(8) -0.005(5) -0.034(10) 0.002(8)

loop_
_atom_type_symbol
_atom_type_description
_atom_type_scat_dispersion_real
_atom_type_scat_dispersion_imag
_atom_type_scat_source
C C 0.0033 0.0016 'International Tables Vol C Tables 4.2.6.8 and 6.1.1.4'
H H 0.0000 0.0000 'International Tables Vol C Tables 4.2.6.8 and 6.1.1.4'
N N 0.0061 0.0033 'International Tables Vol C Tables 4.2.6.8 and 6.1.1.4'
Br Br -0.2901 2.4595 'International Tables Vol C Tables 4.2.6.8 and 6.1.1.4'
O O 0.0106 0.0060 'International Tables Vol C Tables 4.2.6.8 and 6.1.1.4'
Pb Pb -3.3944 10.1111 'International Tables Vol C Tables 4.2.6.8 and 6.1.1.4'

loop_
_geom_angle_atom_site_label_1
_geom_angle_atom_site_label_2
_geom_angle_atom_site_label_3
_geom_angle
_geom_angle_site_symmetry_3
C5 C1 C2 120.3(17) .
C5 C1 C6 119(2) .
C2 C1 C6 121(2) .
C1 C2 C3 117(2) .
C1 C2 H2 121.4 .
C3 C2 H2 121.4 .
N1 C3 C2 124(2) .
N1 C3 H3 118.1 .
C2 C3 H3 118.1 .
C5 C4 N1 123(2) .
C5 C4 H4 118.6 .
N1 C4 H4 118.5 .
C4 C5 C1 118(2) .
C4 C5 H5 121.1 .
C1 C5 H5 121.1 .
O1 C6 O2 127.7(18) .
O1 C6 C1 116(2) .
O2 C6 C1 117(2) .
C3 N1 C4 117.5(15) .
Pb1 Br1 Pb1 151.58(7) 1_455
C6 O1 Pb1 89.8(16) .
C6 O2 Pb1 92.7(16) .
O3 Pb1 O2 82.4(6) .
O3 Pb1 O1 81.6(5) .
O2 Pb1 O1 49.7(7) .
O3 Pb1 Br1 77.2(5) .
O2 Pb1 Br1 119.9(6) .
O1 Pb1 Br1 71.6(6) .
O3 Pb1 Br1 77.6(5) 1_655
O2 Pb1 Br1 69.1(5) 1_655
O1 Pb1 Br1 117.2(6) 1_655
Br1 Pb1 Br1 151.58(7) 1_655
Pb1 O3 H3A 102(10) .
Pb1 O3 H3B 134(10) .
H3A O3 H3B 104(5) .

loop_
_geom_bond_atom_site_label_1
_geom_bond_atom_site_label_2
_geom_bond_distance
_geom_bond_site_symmetry_2
C1 C5 1.38(3) .
C1 C2 1.38(3) .
C1 C6 1.58(2) .
C2 C3 1.39(3) .
C2 H2 0.9300 .
C3 N1 1.30(3) .
C3 H3 0.9300 .
C4 C5 1.36(3) .
C4 N1 1.36(3) .
C4 H4 0.9300 .
C5 H5 0.9300 .
C6 O1 1.18(3) .
C6 O2 1.29(3) .
Br1 Pb1 3.127(4) .
Br1 Pb1 3.132(4) 1_455
O1 Pb1 2.695(19) .
O2 Pb1 2.58(2) .
Pb1 O3 2.362(12) .
Pb1 Br1 3.132(4) 1_655
O3 H3A 1.01(9) .
O3 H3B 1.01(8) .

loop_
_geom_torsion_atom_site_label_1
_geom_torsion_atom_site_label_2
_geom_torsion_atom_site_label_3
_geom_torsion_atom_site_label_4
_geom_torsion
_geom_torsion_site_symmetry_1
_geom_torsion_site_symmetry_4
C5 C1 C2 C3 3(4) . .
C6 C1 C2 C3 -180(2) . .
C1 C2 C3 N1 -7(4) . .
N1 C4 C5 C1 3(4) . .
C2 C1 C5 C4 -1(3) . .
C6 C1 C5 C4 -178(2) . .
C5 C1 C6 O1 157(2) . .
C2 C1 C6 O1 -21(3) . .
C5 C1 C6 O2 -18(3) . .
C2 C1 C6 O2 164(2) . .
C2 C3 N1 C4 9(4) . .
C5 C4 N1 C3 -7(4) . .
O2 C6 O1 Pb1 4(2) . .
C1 C6 O1 Pb1 -170.0(14) . .
O1 C6 O2 Pb1 -5(2) . .
C1 C6 O2 Pb1 169.7(14) . .
C6 O2 Pb1 O3 87.5(13) . .
C6 O2 Pb1 O1 2.1(11) . .
C6 O2 Pb1 Br1 17.0(14) . .
C6 O2 Pb1 Br1 167.1(14) . 1_655
C6 O1 Pb1 O3 -89.4(15) . .
C6 O1 Pb1 O2 -2.3(12) . .
C6 O1 Pb1 Br1 -168.7(15) . .
C6 O1 Pb1 Br1 -18.1(16) . 1_655
Pb1 Br1 Pb1 O3 -151.9(4) 1_455 .
Pb1 Br1 Pb1 O2 -78.6(5) 1_455 .
Pb1 Br1 Pb1 O1 -66.7(5) 1_455 .
Pb1 Br1 Pb1 Br1 180.0 1_455 1_655
